data_4517084
loop_
_publ_author_name
'Kerr, Andrew T.'
'Cahill, Christopher L.'

_publ_section_title
;
 Postsynthetic Rearrangement/Metalation as a Route to Bimetallic Uranyl
 Coordination Polymers: Syntheses, Structures, and Luminescence
;
_journal_issue 4
_journal_name_full 'Crystal Growth &amp; Design'
_journal_page_first 1914
_journal_paper_doi 10.1021/cg500050q
_journal_volume 14
_journal_year 2014
_chemical_formula_sum 'C12 H9 Ag N2 O7 U'
_chemical_formula_weight 639.11
_space_group_crystal_system monoclinic
_space_group_IT_number 14
_space_group_name_Hall '-P 2yn'
_space_group_name_H-M_alt 'P 1 21/n 1'
_symmetry_cell_setting monoclinic
_symmetry_Int_Tables_number 14
_symmetry_space_group_name_H-M 'P 1 21/n 1'
_atom_sites_solution_hydrogens mixed
_audit_creation_method SHELXL-2013
_cell_angle_alpha 90
_cell_angle_beta 98.5197(4)
_cell_angle_gamma 90
_cell_formula_units_Z 4
_cell_length_a 8.7921(3)
_cell_length_b 18.1758(6)
_cell_length_c 8.9442(3)
_cell_measurement_reflns_used 18930
_cell_measurement_temperature 293(2)
_cell_measurement_theta_max 60.656
_cell_measurement_theta_min 4.473
_cell_volume 1413.54(8)
_computing_cell_refinement 'SAINT, Bruker-AXS'
_computing_data_collection 'APEX, Bruker-AXS'
_computing_data_reduction 'SAINT, Bruker-AXS'
_computing_molecular_graphics 'Crystal Maker (Palmer, 2009)'
_computing_structure_refinement 'SHELXL-2013 (Sheldrick, 2013)'
_computing_structure_solution 'SIR92 (Gualardi, 1993)'
_diffrn_ambient_temperature 293(2)
_diffrn_measured_fraction_theta_full 1.000
_diffrn_measured_fraction_theta_max 0.936
_diffrn_radiation_probe x-ray
_diffrn_radiation_type MoK\a
_diffrn_radiation_wavelength 0.71073
_diffrn_reflns_av_R_equivalents 0.0321
_diffrn_reflns_av_unetI/netI 0.0245
_diffrn_reflns_Laue_measured_fraction_full 1.000
_diffrn_reflns_Laue_measured_fraction_max 0.936
_diffrn_reflns_limit_h_max 12
_diffrn_reflns_limit_h_min -12
_diffrn_reflns_limit_k_max 23
_diffrn_reflns_limit_k_min -24
_diffrn_reflns_limit_l_max 12
_diffrn_reflns_limit_l_min -12
_diffrn_reflns_number 18543
_diffrn_reflns_point_group_measured_fraction_full 1.000
_diffrn_reflns_point_group_measured_fraction_max 0.936
_diffrn_reflns_theta_full 25.000
_diffrn_reflns_theta_max 30.409
_diffrn_reflns_theta_min 2.241
_diffrn_source 'fine-focus sealed tube'
_diffrn_source_type 'Bruker ApexII'
_exptl_absorpt_coefficient_mu 12.867
_exptl_absorpt_correction_T_max 0.7460
_exptl_absorpt_correction_T_min 0.3474
_exptl_absorpt_correction_type empirical
_exptl_absorpt_process_details 'SADABS, G. Sheldrick (1999)'
_exptl_crystal_colour orange
_exptl_crystal_density_diffrn 3.003
_exptl_crystal_description Prisim
_exptl_crystal_F_000 1160
_exptl_crystal_recrystallization_method Hydrothermal
_exptl_crystal_size_max 0.445
_exptl_crystal_size_mid 0.331
_exptl_crystal_size_min 0.178
_refine_diff_density_max 0.583
_refine_diff_density_min -2.677
_refine_diff_density_rms 0.259
_refine_ls_extinction_method none
_refine_ls_goodness_of_fit_ref 1.157
_refine_ls_hydrogen_treatment mixed
_refine_ls_matrix_type full
_refine_ls_number_parameters 212
_refine_ls_number_reflns 4005
_refine_ls_number_restraints 0
_refine_ls_restrained_S_all 1.157
_refine_ls_R_factor_all 0.0245
_refine_ls_R_factor_gt 0.0217
_refine_ls_shift/su_max 0.002
_refine_ls_shift/su_mean 0.000
_refine_ls_structure_factor_coef Fsqd
_refine_ls_weighting_details 'w=1/[\s^2^(Fo^2^)+(0.0230P)^2^+1.1259P] where P=(Fo^2^+2Fc^2^)/3'
_refine_ls_weighting_scheme calc
_refine_ls_wR_factor_gt 0.0500
_refine_ls_wR_factor_ref 0.0508
_reflns_Friedel_coverage 0.000
_reflns_number_gt 3715
_reflns_number_total 4005
_reflns_threshold_expression 'I > 2\s(I)'
_cod_data_source_file cg500050q_si_002.cif
_cod_data_source_block Compound_1
_cod_original_sg_symbol_H-M 'P 21/n'
_cod_database_code 4517084
_shelx_space_group_comment
;
The symmetry employed for this shelxl refinement is uniquely defined
by the following loop, which should always be used as a source of
symmetry information in preference to the above space-group names.
They are only intended as comments.
;
_shelxl_version_number 2013-4

loop_
_space_group_symop_operation_xyz
'x, y, z'
'-x+1/2, y+1/2, -z+1/2'
'-x, -y, -z'
'x-1/2, -y-1/2, z-1/2'

loop_
_atom_site_label
_atom_site_type_symbol
_atom_site_fract_x
_atom_site_fract_y
_atom_site_fract_z
_atom_site_U_iso_or_equiv
_atom_site_adp_type
_atom_site_occupancy
_atom_site_site_symmetry_order
_atom_site_calc_flag
_atom_site_refinement_flags_posn
_atom_site_refinement_flags_adp
C1 C 0.9509(3) 0.39030(17) 0.5383(4) 0.0166(6) Uani 1 1 d . .
C2 C 0.9283(3) 0.30841(17) 0.5499(4) 0.0168(6) Uani 1 1 d . .
C3 C 0.8487(4) 0.27035(18) 0.4294(4) 0.0220(7) Uani 1 1 d . .
H3 H 0.8061 0.2952 0.3422 0.026 Uiso 1 1 calc R U
C4 C 0.8330(4) 0.19449(19) 0.4399(4) 0.0239(7) Uani 1 1 d . .
H4 H 0.7836 0.1688 0.3567 0.029 Uiso 1 1 calc R U
C5 C 0.9615(5) 0.19418(19) 0.6844(4) 0.0266(7) Uani 1 1 d . .
H5 H 0.9981 0.1687 0.7726 0.032 Uiso 1 1 calc R U
C6 C 0.9859(4) 0.26944(18) 0.6786(4) 0.0220(7) Uani 1 1 d . .
H6 H 1.0408 0.2936 0.7611 0.026 Uiso 1 1 calc R U
C7 C 0.5738(4) 0.71584(17) 0.4326(4) 0.0175(6) Uani 1 1 d . .
C8 C 0.6291(4) 0.79376(17) 0.4652(4) 0.0167(6) Uani 1 1 d . .
C9 C 0.5502(4) 0.85328(19) 0.3936(4) 0.0252(7) Uani 1 1 d . .
H9 H 0.4602 0.8460 0.3263 0.030 Uiso 1 1 calc R U
C10 C 0.6072(5) 0.9236(2) 0.4236(4) 0.0288(8) Uani 1 1 d . .
H10 H 0.5572 0.9632 0.3719 0.035 Uiso 1 1 calc R U
C11 C 0.7595(4) 0.80704(19) 0.5694(4) 0.0238(7) Uani 1 1 d . .
H11 H 0.8156 0.7682 0.6176 0.029 Uiso 1 1 calc R U
C12 C 0.8044(5) -0.1216(2) 0.6002(4) 0.0290(8) Uani 1 1 d . .
H12 H 0.8873 -0.1128 0.6755 0.035 Uiso 1 1 calc R U
N1 N 0.8864(4) 0.15699(15) 0.5660(3) 0.0242(6) Uani 1 1 d . .
N2 N 0.7336(4) -0.06382(17) 0.5261(3) 0.0277(7) Uani 1 1 d . .
O1 O 0.7743(3) 0.54431(14) 0.6488(3) 0.0288(6) Uani 1 1 d . .
O2 O 0.6307(3) 0.52774(14) 0.2555(3) 0.0262(6) Uani 1 1 d . .
O3 O 0.9330(3) 0.58205(13) 0.3812(3) 0.0220(5) Uani 1 1 d . .
O4 O 0.4528(3) 0.56465(14) 0.5003(3) 0.0277(6) Uani 1 1 d . .
O5 O 0.8526(3) 0.42458(13) 0.4493(3) 0.0239(5) Uani 1 1 d . .
O6 O 0.6784(3) 0.66703(14) 0.4467(3) 0.0276(6) Uani 1 1 d . .
O7 O 0.4345(3) 0.70585(14) 0.3976(3) 0.0331(6) Uani 1 1 d . .
Ag1 Ag 0.82908(5) 0.04329(2) 0.56901(4) 0.04326(10) Uani 1 1 d . .
U1 U 0.69782(2) 0.53474(2) 0.45392(2) 0.01234(4) Uani 1 1 d . .
H1 H 0.418(6) 0.608(3) 0.467(6) 0.059(17) Uiso 1 1 d . .

loop_
_atom_site_aniso_label
_atom_site_aniso_U_11
_atom_site_aniso_U_22
_atom_site_aniso_U_33
_atom_site_aniso_U_23
_atom_site_aniso_U_13
_atom_site_aniso_U_12
C1 0.0121(13) 0.0102(14) 0.0299(16) 0.0008(12) 0.0108(12) -0.0018(11)
C2 0.0128(14) 0.0102(14) 0.0286(16) 0.0013(12) 0.0070(12) -0.0014(11)
C3 0.0242(17) 0.0150(16) 0.0254(16) 0.0041(12) -0.0007(13) -0.0008(13)
C4 0.0281(18) 0.0157(16) 0.0270(17) -0.0036(13) 0.0009(14) -0.0057(13)
C5 0.036(2) 0.0169(17) 0.0255(17) 0.0046(13) 0.0013(15) -0.0030(14)
C6 0.0263(17) 0.0130(16) 0.0250(16) -0.0015(12) -0.0020(13) -0.0033(13)
C7 0.0211(15) 0.0082(14) 0.0230(15) 0.0008(11) 0.0028(12) -0.0016(11)
C8 0.0204(15) 0.0085(14) 0.0223(15) -0.0003(11) 0.0067(12) -0.0021(11)
C9 0.0298(18) 0.0136(16) 0.0301(17) -0.0026(13) -0.0022(14) 0.0020(13)
C10 0.042(2) 0.0104(16) 0.0332(19) 0.0033(14) 0.0032(16) 0.0011(15)
C11 0.0244(17) 0.0155(17) 0.0305(17) 0.0027(13) 0.0005(14) -0.0016(13)
C12 0.033(2) 0.0231(19) 0.0298(18) -0.0029(15) 0.0009(15) -0.0114(15)
N1 0.0317(16) 0.0107(14) 0.0301(15) 0.0007(11) 0.0047(12) -0.0062(11)
N2 0.0452(19) 0.0121(14) 0.0269(15) -0.0036(12) 0.0086(13) -0.0103(13)
O1 0.0321(15) 0.0328(16) 0.0208(12) -0.0039(10) 0.0020(11) -0.0002(11)
O2 0.0264(13) 0.0279(14) 0.0226(12) -0.0011(10) -0.0022(10) 0.0008(10)
O3 0.0159(11) 0.0146(11) 0.0365(13) 0.0000(10) 0.0071(10) -0.0045(9)
O4 0.0180(12) 0.0103(12) 0.0571(17) 0.0062(12) 0.0128(12) 0.0021(9)
O5 0.0191(12) 0.0140(12) 0.0389(14) 0.0047(10) 0.0057(10) 0.0041(9)
O6 0.0204(12) 0.0111(12) 0.0535(17) -0.0007(10) 0.0122(11) 0.0008(9)
O7 0.0237(13) 0.0174(13) 0.0543(17) 0.0022(12) -0.0075(12) -0.0047(10)
Ag1 0.0689(2) 0.01273(15) 0.0505(2) -0.00485(12) 0.01650(18) -0.01704(14)
U1 0.00948(6) 0.00832(6) 0.01908(6) 0.00074(4) 0.00164(4) -0.00126(4)

loop_
_atom_type_symbol
_atom_type_description
_atom_type_scat_dispersion_real
_atom_type_scat_dispersion_imag
_atom_type_scat_source
C C 0.0033 0.0016 'International Tables Vol C Tables 4.2.6.8 and 6.1.1.4'
N N 0.0061 0.0033 'International Tables Vol C Tables 4.2.6.8 and 6.1.1.4'
O O 0.0106 0.0060 'International Tables Vol C Tables 4.2.6.8 and 6.1.1.4'
Ag Ag -0.8971 1.1015 'International Tables Vol C Tables 4.2.6.8 and 6.1.1.4'
U U -9.6767 9.6646 'International Tables Vol C Tables 4.2.6.8 and 6.1.1.4'
H H 0.0000 0.0000 'International Tables Vol C Tables 4.2.6.8 and 6.1.1.4'

loop_
_geom_angle_atom_site_label_1
_geom_angle_atom_site_label_2
_geom_angle_atom_site_label_3
_geom_angle
_geom_angle_site_symmetry_1
_geom_angle_site_symmetry_3
O5 C1 O3 126.1(3) . 3_766
O5 C1 C2 116.7(3) . .
O3 C1 C2 117.2(3) 3_766 .
C3 C2 C6 118.3(3) . .
C3 C2 C1 119.8(3) . .
C6 C2 C1 121.8(3) . .
C2 C3 C4 119.2(3) . .
C2 C3 H3 120.4 . .
C4 C3 H3 120.4 . .
N1 C4 C3 122.3(3) . .
N1 C4 H4 118.8 . .
C3 C4 H4 118.8 . .
N1 C5 C6 121.8(3) . .
N1 C5 H5 119.1 . .
C6 C5 H5 119.1 . .
C2 C6 C5 119.8(3) . .
C2 C6 H6 120.1 . .
C5 C6 H6 120.1 . .
O7 C7 O6 126.9(3) . .
O7 C7 C8 117.8(3) . .
O6 C7 C8 115.3(3) . .
C11 C8 C9 118.7(3) . .
C11 C8 C7 120.2(3) . .
C9 C8 C7 121.1(3) . .
C10 C9 C8 119.2(3) . .
C10 C9 H9 120.4 . .
C8 C9 H9 120.4 . .
N2 C10 C9 121.7(3) 1_565 .
N2 C10 H10 119.2 1_565 .
C9 C10 H10 119.2 . .
C12 C11 C8 119.0(3) 1_565 .
C12 C11 H11 120.5 1_565 .
C8 C11 H11 120.5 . .
N2 C12 C11 122.8(3) . 1_545
N2 C12 H12 118.6 . .
C11 C12 H12 118.6 1_545 .
C4 N1 C5 118.5(3) . .
C4 N1 Ag1 116.7(2) . .
C5 N1 Ag1 124.6(2) . .
C12 N2 C10 118.5(3) . 1_545
C12 N2 Ag1 118.9(3) . .
C10 N2 Ag1 122.6(3) 1_545 .
C1 O3 U1 129.8(2) 3_766 .
U1 O4 U1 114.86(11) 3_666 .
U1 O4 H1 125(4) 3_666 .
U1 O4 H1 116(4) . .
C1 O5 U1 137.5(2) . .
C7 O6 U1 138.3(2) . .
N1 Ag1 N2 166.39(12) . .
O1 U1 O2 176.67(12) . .
O1 U1 O4 92.64(12) . 3_666
O2 U1 O4 90.39(11) . 3_666
O1 U1 O4 91.62(12) . .
O2 U1 O4 90.90(12) . .
O4 U1 O4 65.14(11) 3_666 .
O1 U1 O6 86.79(11) . .
O2 U1 O6 91.86(10) . .
O4 U1 O6 138.05(8) 3_666 .
O4 U1 O6 72.95(8) . .
O1 U1 O3 90.83(11) . .
O2 U1 O3 85.86(11) . .
O4 U1 O3 149.47(8) 3_666 .
O4 U1 O3 145.08(9) . .
O6 U1 O3 72.42(8) . .
O1 U1 O5 88.04(11) . .
O2 U1 O5 91.59(10) . .
O4 U1 O5 72.27(9) 3_666 .
O4 U1 O5 137.34(8) . .
O6 U1 O5 149.43(8) . .
O3 U1 O5 77.56(8) . .
O1 U1 U1 92.53(9) . 3_666
O2 U1 U1 90.77(9) . 3_666
O4 U1 U1 32.61(6) 3_666 3_666
O4 U1 U1 32.53(6) . 3_666
O6 U1 U1 105.46(6) . 3_666
O3 U1 U1 175.93(6) . 3_666
O5 U1 U1 104.85(6) . 3_666

loop_
_geom_bond_atom_site_label_1
_geom_bond_atom_site_label_2
_geom_bond_distance
_geom_bond_site_symmetry_2
C1 O5 1.251(4) .
C1 O3 1.263(4) 3_766
C1 C2 1.507(4) .
C2 C3 1.381(5) .
C2 C6 1.382(5) .
C3 C4 1.390(5) .
C3 H3 0.9300 .
C4 N1 1.341(5) .
C4 H4 0.9300 .
C5 N1 1.345(5) .
C5 C6 1.387(5) .
C5 H5 0.9300 .
C6 H6 0.9300 .
C7 O7 1.232(4) .
C7 O6 1.271(4) .
C7 C8 1.512(4) .
C8 C11 1.387(5) .
C8 C9 1.389(5) .
C9 C10 1.385(5) .
C9 H9 0.9300 .
C10 N2 1.351(5) 1_565
C10 H10 0.9300 .
C11 C12 1.372(5) 1_565
C11 H11 0.9300 .
C12 N2 1.344(5) .
C12 C11 1.372(5) 1_545
C12 H12 0.9300 .
N1 Ag1 2.129(3) .
N2 C10 1.351(5) 1_545
N2 Ag1 2.132(3) .
O1 U1 1.782(3) .
O2 U1 1.790(3) .
O3 C1 1.263(4) 3_766
O3 U1 2.416(2) .
O4 U1 2.312(2) 3_666
O4 U1 2.318(2) .
O4 H1 0.88(5) .
O5 U1 2.425(2) .
O6 U1 2.411(3) .
U1 O4 2.312(2) 3_666
U1 U1 3.9019(2) 3_666
